data_4105864
loop_
_publ_author_name
'Bryan N. Williams'
'Diego Benitez'
'Kevin L. Miller'
'Ekaterina Tkatchouk'
'William A. Goddard'
'Paula L. Diaconescu'

_publ_section_title
;
 An Unusual Hydrogen Migration/C-H Activation Reaction with Group 3 Metals
;
_journal_name_full 'Journal of the American Chemical Society'
_journal_page_first 4680
_journal_page_last 4683
_journal_paper_doi 10.1021/ja110505r
_journal_volume 133
_journal_year 2011
_chemical_formula_moiety 'C62 H104 Fe2 Lu2 N8 O Si4, C5 H6, 2(H)'
_chemical_formula_sum 'C67 H112 Fe2 Lu2 N8 O Si4'
_chemical_formula_weight 1619.65
_chemical_name_systematic
; 
 ? 
;
_space_group_IT_number 15
_symmetry_cell_setting monoclinic
_symmetry_space_group_name_Hall '-C 2yc'
_symmetry_space_group_name_H-M 'C 1 2/c 1'
_atom_sites_solution_hydrogens geom
_atom_sites_solution_primary direct
_atom_sites_solution_secondary difmap
_audit_creation_method SHELXL-97
_cell_angle_alpha 90.00
_cell_angle_beta 107.578(3)
_cell_angle_gamma 90.00
_cell_formula_units_Z 4
_cell_length_a 18.664(4)
_cell_length_b 21.774(4)
_cell_length_c 18.892(4)
_cell_measurement_reflns_used 5642
_cell_measurement_temperature 100(2)
_cell_measurement_theta_max 25.46
_cell_measurement_theta_min 3.98
_cell_volume 7319(3)
_computing_cell_refinement 'Bruker APEX11'
_computing_data_collection 'Bruker APEX11'
_computing_data_reduction 'Bruker SAINT'
_computing_molecular_graphics 'Bruker SHELXTL'
_computing_publication_material 'Bruker SHELXTL'
_computing_structure_refinement 'SHELXL-97 (Sheldrick, 1997)'
_computing_structure_solution 'SHELXS-97 (Sheldrick, 1990)'
_diffrn_ambient_temperature 100(2)
_diffrn_measured_fraction_theta_full 0.996
_diffrn_measured_fraction_theta_max 0.984
_diffrn_measurement_device_type 'CCD area detector'
_diffrn_measurement_method 'phi and omega scans'
_diffrn_radiation_monochromator graphite
_diffrn_radiation_source 'fine-focus sealed tube'
_diffrn_radiation_type MoK\a
_diffrn_radiation_wavelength 0.71073
_diffrn_reflns_av_R_equivalents 0.1152
_diffrn_reflns_av_sigmaI/netI 0.0983
_diffrn_reflns_limit_h_max 24
_diffrn_reflns_limit_h_min -24
_diffrn_reflns_limit_k_max 28
_diffrn_reflns_limit_k_min -28
_diffrn_reflns_limit_l_max 25
_diffrn_reflns_limit_l_min -25
_diffrn_reflns_number 31985
_diffrn_reflns_theta_full 25.00
_diffrn_reflns_theta_max 28.39
_diffrn_reflns_theta_min 3.91
_exptl_absorpt_coefficient_mu 3.173
_exptl_absorpt_correction_T_max 0.8836
_exptl_absorpt_correction_T_min 0.6146
_exptl_absorpt_correction_type multi-scan
_exptl_absorpt_process_details 'Sadabs (Bruker)'
_exptl_crystal_colour orange
_exptl_crystal_density_diffrn 1.470
_exptl_crystal_description block
_exptl_crystal_F_000 3312
_exptl_crystal_size_max 0.17
_exptl_crystal_size_mid 0.06
_exptl_crystal_size_min 0.04
_refine_diff_density_max 2.054
_refine_diff_density_min -2.772
_refine_diff_density_rms 0.186
_refine_ls_extinction_method none
_refine_ls_goodness_of_fit_ref 1.128
_refine_ls_hydrogen_treatment constr
_refine_ls_matrix_type full
_refine_ls_number_parameters 406
_refine_ls_number_reflns 9039
_refine_ls_number_restraints 0
_refine_ls_restrained_S_all 1.128
_refine_ls_R_factor_all 0.1185
_refine_ls_R_factor_gt 0.0734
_refine_ls_shift/su_max 0.010
_refine_ls_shift/su_mean 0.000
_refine_ls_structure_factor_coef Fsqd
_refine_ls_weighting_details 'calc w=1/[\s^2^(Fo^2^)+(0.0197P)^2^+162.6497P] where P=(Fo^2^+2Fc^2^)/3'
_refine_ls_weighting_scheme calc
_refine_ls_wR_factor_gt 0.1402
_refine_ls_wR_factor_ref 0.1576
_reflns_number_gt 5992
_reflns_number_total 9039
_reflns_threshold_expression >2sigma(I)
_cod_data_source_file ja110505r_si_002_3.cif
_cod_data_source_block 5
_cod_original_sg_symbol_H-M 'C 2/c'
_cod_database_code 4105864

loop_
_symmetry_equiv_pos_as_xyz
'x, y, z'
'-x, y, -z+1/2'
'x+1/2, y+1/2, z'
'-x+1/2, y+1/2, -z+1/2'
'-x, -y, -z'
'x, -y, z-1/2'
'-x+1/2, -y+1/2, -z'
'x+1/2, -y+1/2, z-1/2'

loop_
_atom_site_label
_atom_site_type_symbol
_atom_site_fract_x
_atom_site_fract_y
_atom_site_fract_z
_atom_site_U_iso_or_equiv
_atom_site_adp_type
_atom_site_occupancy
_atom_site_symmetry_multiplicity
_atom_site_calc_flag
_atom_site_refinement_flags
_atom_site_disorder_assembly
_atom_site_disorder_group
Lu1 Lu 0.586854(19) 0.305337(19) 0.20739(2) 0.02847(11) Uani 1 1 d . . .
Fe1 Fe 0.61075(7) 0.40345(6) 0.06097(7) 0.0304(3) Uani 1 1 d . . .
Si1 Si 0.66143(15) 0.43236(13) 0.32173(15) 0.0340(6) Uani 1 1 d . . .
Si2 Si 0.52090(14) 0.19950(13) 0.06271(17) 0.0394(7) Uani 1 1 d . . .
O1 O 0.5000 0.2922(4) 0.2500 0.031(2) Uani 1 2 d S . .
N1 N 0.6372(4) 0.3970(3) 0.2368(4) 0.0321(18) Uani 1 1 d . . .
N2 N 0.5653(4) 0.2669(3) 0.0949(4) 0.0314(17) Uani 1 1 d . . .
N3 N 0.6779(4) 0.2388(4) 0.2788(5) 0.037(2) Uani 1 1 d . C .
N4 N 0.7878(6) 0.1809(6) 0.3110(6) 0.082(4) Uani 1 1 d . C .
C1 C 0.5746(5) 0.3114(4) 0.0441(5) 0.0313(19) Uani 1 1 d . . .
C2 C 0.5191(5) 0.3533(4) 0.0005(5) 0.037(2) Uani 1 1 d . . .
H2A H 0.4668 0.3579 0.0037 0.044 Uiso 1 1 calc R . .
C3 C 0.5496(5) 0.3874(5) -0.0469(5) 0.040(2) Uani 1 1 d . . .
H3A H 0.5226 0.4189 -0.0839 0.048 Uiso 1 1 calc R . .
C4 C 0.6257(6) 0.3685(5) -0.0329(5) 0.037(2) Uani 1 1 d . . .
H4A H 0.6616 0.3841 -0.0588 0.045 Uiso 1 1 calc R . .
C5 C 0.6409(5) 0.3234(4) 0.0229(5) 0.033(2) Uani 1 1 d . . .
H5A H 0.6903 0.3023 0.0441 0.039 Uiso 1 1 calc R . .
C6 C 0.6390(5) 0.4298(4) 0.1730(5) 0.033(2) Uani 1 1 d . . .
C7 C 0.5799(6) 0.4672(4) 0.1268(6) 0.038(2) Uani 1 1 d . . .
H7A H 0.5284 0.4713 0.1323 0.046 Uiso 1 1 calc R . .
C8 C 0.6047(7) 0.4965(5) 0.0715(6) 0.047(3) Uani 1 1 d . . .
H8A H 0.5751 0.5258 0.0328 0.056 Uiso 1 1 calc R . .
C9 C 0.6798(7) 0.4776(5) 0.0824(6) 0.051(3) Uani 1 1 d . . .
H9A H 0.7124 0.4910 0.0519 0.062 Uiso 1 1 calc R . .
C10 C 0.4190(5) 0.2120(6) 0.0076(7) 0.055(3) Uani 1 1 d . . .
H10A H 0.3939 0.2355 0.0375 0.082 Uiso 1 1 calc R . .
H10B H 0.3940 0.1721 -0.0053 0.082 Uiso 1 1 calc R . .
H10C H 0.4162 0.2347 -0.0379 0.082 Uiso 1 1 calc R . .
C11 C 0.5638(5) 0.1535(5) -0.0004(6) 0.041(2) Uani 1 1 d . . .
C12 C 0.5328(6) 0.0872(5) -0.0084(7) 0.050(3) Uani 1 1 d . . .
H12A H 0.5549 0.0637 -0.0409 0.075 Uiso 1 1 calc R . .
H12B H 0.4781 0.0882 -0.0301 0.075 Uiso 1 1 calc R . .
H12C H 0.5458 0.0677 0.0406 0.075 Uiso 1 1 calc R . .
C13 C 0.5464(6) 0.1833(6) -0.0769(6) 0.055(3) Uani 1 1 d . . .
H13A H 0.5690 0.1588 -0.1081 0.082 Uiso 1 1 calc R . .
H13B H 0.5672 0.2249 -0.0717 0.082 Uiso 1 1 calc R . .
H13C H 0.4919 0.1851 -0.0999 0.082 Uiso 1 1 calc R . .
C14 C 0.6589(5) 0.2086(5) 0.3397(6) 0.045(3) Uani 1 1 d . . .
H14A H 0.6335 0.1691 0.3218 0.054 Uiso 1 1 calc R A 1
H14B H 0.6232 0.2347 0.3557 0.054 Uiso 1 1 calc R A 1
C15 C 0.7801(6) 0.1547(6) 0.3775(6) 0.050(3) Uani 1 1 d . . .
H15A H 0.8301 0.1512 0.4151 0.060 Uiso 1 1 calc R B 1
H15B H 0.7581 0.1131 0.3673 0.060 Uiso 1 1 calc R B 1
C16 C 0.7016(6) 0.4356(5) 0.1441(6) 0.042(3) Uani 1 1 d . . .
H16A H 0.7515 0.4148 0.1638 0.051 Uiso 1 1 calc R . .
C17 C 0.5270(6) 0.1524(5) 0.1474(7) 0.046(3) Uani 1 1 d . . .
H17A H 0.5051 0.1754 0.1804 0.069 Uiso 1 1 calc R . .
H17B H 0.5798 0.1432 0.1734 0.069 Uiso 1 1 calc R . .
H17C H 0.4992 0.1139 0.1325 0.069 Uiso 1 1 calc R . .
C18 C 0.6503(6) 0.1500(5) 0.0329(7) 0.050(3) Uani 1 1 d . . .
H18A H 0.6711 0.1262 -0.0003 0.075 Uiso 1 1 calc R . .
H18B H 0.6631 0.1299 0.0816 0.075 Uiso 1 1 calc R . .
H18C H 0.6714 0.1915 0.0386 0.075 Uiso 1 1 calc R . .
C19 C 0.6058(6) 0.5036(6) 0.3207(7) 0.059(3) Uani 1 1 d . . .
H19A H 0.5520 0.4939 0.3030 0.089 Uiso 1 1 calc R . .
H19B H 0.6177 0.5339 0.2876 0.089 Uiso 1 1 calc R . .
H19C H 0.6183 0.5205 0.3711 0.089 Uiso 1 1 calc R . .
C20 C 0.6413(8) 0.3772(6) 0.3896(6) 0.066(4) Uani 1 1 d . . .
H20A H 0.5883 0.3651 0.3723 0.099 Uiso 1 1 calc R . .
H20B H 0.6522 0.3969 0.4383 0.099 Uiso 1 1 calc R . .
H20C H 0.6730 0.3406 0.3937 0.099 Uiso 1 1 calc R . .
C21 C 0.7649(6) 0.4551(5) 0.3569(6) 0.042(3) Uani 1 1 d . . .
C22 C 0.7808(6) 0.5127(6) 0.3167(6) 0.052(3) Uani 1 1 d . . .
H22A H 0.8343 0.5232 0.3358 0.078 Uiso 1 1 calc R . .
H22B H 0.7506 0.5471 0.3255 0.078 Uiso 1 1 calc R . .
H22C H 0.7676 0.5046 0.2633 0.078 Uiso 1 1 calc R . .
C23 C 0.8133(6) 0.4022(6) 0.3440(6) 0.058(3) Uani 1 1 d . . .
H23A H 0.8664 0.4140 0.3621 0.087 Uiso 1 1 calc R . .
H23B H 0.7996 0.3930 0.2908 0.087 Uiso 1 1 calc R . .
H23C H 0.8050 0.3658 0.3710 0.087 Uiso 1 1 calc R . .
C24 C 0.7402(6) 0.2228(6) 0.2684(6) 0.052(3) Uani 1 1 d . . .
C27 C 0.7288(8) 0.1962(10) 0.4070(9) 0.058(6) Uani 0.68(2) 1 d P C 1
H27A H 0.7546 0.2351 0.4266 0.070 Uiso 0.68(2) 1 calc PR C 1
H27B H 0.7143 0.1753 0.4472 0.070 Uiso 0.68(2) 1 calc PR C 1
C27A C 0.6994(16) 0.1456(15) 0.3515(19) 0.041(10) Uani 0.32(2) 1 d P C 2
H27C H 0.6835 0.1213 0.3885 0.049 Uiso 0.32(2) 1 calc PR C 2
H27D H 0.6856 0.1225 0.3042 0.049 Uiso 0.32(2) 1 calc PR C 2
C28 C 0.8425(9) 0.1459(7) 0.2814(10) 0.094(5) Uani 1 1 d . . .
H28A H 0.8574 0.1076 0.3102 0.113 Uiso 1 1 calc R C .
H28B H 0.8176 0.1345 0.2290 0.113 Uiso 1 1 calc R . .
C29 C 0.9084(5) 0.1816(7) 0.2858(7) 0.070(4) Uani 1 1 d . C .
H29A H 0.9474 0.1530 0.2796 0.084 Uiso 1 1 calc R D 3
H29B H 0.9271 0.1983 0.3368 0.084 Uiso 1 1 calc R D 3
C30 C 0.903(2) 0.239(2) 0.2285(19) 0.030(10) Uiso 0.40(14) 1 d P C 3
C30A C 0.8932(14) 0.214(4) 0.210(4) 0.07(2) Uani 0.60(14) 1 d P C 4
C32 C 0.7629(7) 0.2530(7) 0.2065(7) 0.076(5) Uani 1 1 d . C .
H32A H 0.7558 0.2225 0.1660 0.091 Uiso 1 1 calc R E 5
H32B H 0.7274 0.2871 0.1868 0.091 Uiso 1 1 calc R E 5
C33 C 0.7873(6) 0.4694(6) 0.4404(5) 0.046(3) Uani 1 1 d . . .
H33A H 0.8405 0.4810 0.4580 0.070 Uiso 1 1 calc R . .
H33B H 0.7791 0.4329 0.4674 0.070 Uiso 1 1 calc R . .
H33C H 0.7566 0.5033 0.4491 0.070 Uiso 1 1 calc R . .
C31 C 0.8342(9) 0.2760(8) 0.2218(11) 0.057(6) Uani 0.69(2) 1 d P C 5
H31A H 0.8519 0.2915 0.2734 0.068 Uiso 0.69(2) 1 calc PR C 5
H31B H 0.8352 0.3102 0.1876 0.068 Uiso 0.69(2) 1 calc PR C 5
C31A C 0.8081(16) 0.2208(15) 0.1684(18) 0.037(9) Uiso 0.31(2) 1 d P C 6
H31C H 0.7997 0.2368 0.1175 0.044 Uiso 0.31(2) 1 calc PR C 6
H31D H 0.7982 0.1761 0.1662 0.044 Uiso 0.31(2) 1 calc PR C 6
C2S C 0.3932(12) 1.0009(19) 0.1717(15) 0.24(2) Uani 1 1 d . . .
H2SA H 0.3491 0.9977 0.1894 0.361 Uiso 1 1 calc R . .
H2SB H 0.3797 0.9877 0.1197 0.361 Uiso 1 1 calc R . .
H2SC H 0.4105 1.0436 0.1756 0.361 Uiso 1 1 calc R . .
C3S C 0.448(3) 0.965(5) 0.2130(16) 0.33(5) Uani 1 1 d . . .
C1S C 0.5000 1.010(3) 0.2500 0.21(10) Uani 0.47(12) 2 d SP . 7
H1SA H 0.4815 1.0360 0.2839 0.250 Uiso 0.23(6) 1 calc PR . 7
H1SB H 0.5185 1.0360 0.2161 0.250 Uiso 0.23(6) 1 calc PR . 7
C1SA C 0.5000 0.923(8) 0.2500 0.25(9) Uani 0.53(12) 2 d SP . 8
H1SC H 0.4816 0.8974 0.2838 0.299 Uiso 0.27(6) 1 calc PR . 8
H1SD H 0.5184 0.8974 0.2162 0.299 Uiso 0.27(6) 1 calc PR . 8

loop_
_atom_site_aniso_label
_atom_site_aniso_U_11
_atom_site_aniso_U_22
_atom_site_aniso_U_33
_atom_site_aniso_U_23
_atom_site_aniso_U_13
_atom_site_aniso_U_12
Lu1 0.02220(17) 0.02898(19) 0.02884(19) 0.00168(18) -0.00041(12) -0.00043(17)
Fe1 0.0300(6) 0.0305(7) 0.0266(7) 0.0023(6) 0.0025(5) 0.0025(5)
Si1 0.0347(14) 0.0379(15) 0.0286(14) -0.0048(12) 0.0081(11) -0.0093(12)
Si2 0.0295(12) 0.0338(14) 0.0498(17) -0.0075(14) 0.0042(11) 0.0016(12)
O1 0.025(4) 0.034(5) 0.030(5) 0.000 0.002(3) 0.000
N1 0.034(4) 0.030(4) 0.031(4) 0.001(3) 0.008(3) -0.006(3)
N2 0.027(4) 0.033(4) 0.031(4) -0.003(3) 0.005(3) 0.001(3)
N3 0.024(4) 0.042(5) 0.040(5) 0.008(4) 0.001(3) 0.001(3)
N4 0.065(7) 0.127(11) 0.070(7) 0.067(8) 0.043(6) 0.068(7)
C1 0.028(4) 0.031(5) 0.029(4) -0.003(4) 0.001(3) 0.002(4)
C2 0.028(5) 0.042(6) 0.030(5) 0.003(4) -0.006(4) 0.006(4)
C3 0.037(5) 0.045(6) 0.029(5) -0.003(5) -0.003(4) 0.003(4)
C4 0.042(5) 0.042(6) 0.025(5) 0.000(4) 0.008(4) 0.000(4)
C5 0.034(5) 0.034(5) 0.028(5) -0.001(4) 0.005(4) 0.006(4)
C6 0.035(5) 0.031(5) 0.031(5) -0.003(4) 0.009(4) -0.009(4)
C7 0.049(6) 0.028(5) 0.039(6) -0.001(4) 0.014(5) 0.003(4)
C8 0.067(7) 0.037(6) 0.034(6) 0.004(5) 0.012(5) 0.004(5)
C9 0.068(8) 0.052(7) 0.034(6) -0.008(5) 0.016(5) -0.022(6)
C10 0.031(5) 0.075(9) 0.055(7) -0.026(6) 0.008(5) -0.006(5)
C11 0.031(5) 0.044(6) 0.045(6) 0.002(5) 0.006(4) 0.007(4)
C12 0.044(6) 0.038(6) 0.064(8) -0.017(6) 0.009(5) -0.001(5)
C13 0.049(6) 0.059(8) 0.057(7) -0.007(6) 0.016(5) 0.017(6)
C14 0.029(5) 0.057(7) 0.047(6) 0.026(5) 0.007(4) 0.005(5)
C15 0.034(5) 0.064(7) 0.047(7) 0.032(6) 0.004(5) 0.010(5)
C16 0.037(5) 0.054(7) 0.031(5) -0.001(5) 0.002(4) -0.008(5)
C17 0.042(6) 0.030(5) 0.067(8) 0.001(5) 0.016(5) -0.004(4)
C18 0.036(6) 0.053(7) 0.058(7) -0.004(6) 0.009(5) 0.005(5)
C19 0.042(6) 0.069(8) 0.064(8) -0.015(7) 0.014(6) 0.003(6)
C20 0.089(9) 0.081(9) 0.026(6) -0.008(6) 0.014(6) -0.045(8)
C21 0.044(6) 0.053(7) 0.028(5) -0.013(5) 0.008(4) -0.008(5)
C22 0.045(6) 0.071(8) 0.041(6) -0.017(6) 0.015(5) -0.022(6)
C23 0.042(6) 0.082(9) 0.037(6) -0.003(6) -0.008(5) 0.017(6)
C24 0.040(6) 0.084(9) 0.032(6) 0.023(6) 0.013(5) 0.031(6)
C27 0.032(8) 0.090(15) 0.047(10) 0.033(11) 0.005(7) 0.015(9)
C27A 0.029(16) 0.05(2) 0.040(19) 0.020(16) 0.005(13) 0.017(14)
C28 0.095(12) 0.084(11) 0.107(14) 0.035(10) 0.035(11) 0.014(10)
C29 0.018(4) 0.101(11) 0.080(9) 0.046(9) -0.001(5) 0.007(6)
C30A 0.015(9) 0.09(4) 0.09(3) 0.05(3) 0.017(12) 0.014(13)
C32 0.075(9) 0.120(12) 0.047(7) 0.057(8) 0.039(7) 0.055(9)
C33 0.044(6) 0.070(8) 0.024(5) -0.011(5) 0.008(4) -0.017(5)
C31 0.046(10) 0.053(11) 0.082(14) 0.031(10) 0.037(9) 0.006(8)
C2S 0.082(15) 0.55(7) 0.12(2) -0.13(3) 0.074(15) -0.14(3)
C3S 0.27(5) 0.69(13) 0.040(16) 0.05(4) 0.05(2) 0.22(8)
C1S 0.5(3) 0.05(4) 0.19(13) 0.000 0.27(17) 0.000
C1SA 0.14(9) 0.5(3) 0.09(7) 0.000 0.04(7) 0.000

loop_
_atom_type_symbol
_atom_type_description
_atom_type_scat_dispersion_real
_atom_type_scat_dispersion_imag
_atom_type_scat_source
C C 0.0033 0.0016 'International Tables Vol C Tables 4.2.6.8 and 6.1.1.4'
H H 0.0000 0.0000 'International Tables Vol C Tables 4.2.6.8 and 6.1.1.4'
N N 0.0061 0.0033 'International Tables Vol C Tables 4.2.6.8 and 6.1.1.4'
Si Si 0.0817 0.0704 'International Tables Vol C Tables 4.2.6.8 and 6.1.1.4'
Fe Fe 0.3463 0.8444 'International Tables Vol C Tables 4.2.6.8 and 6.1.1.4'
Lu Lu -0.4720 5.8584 'International Tables Vol C Tables 4.2.6.8 and 6.1.1.4'
O O 0.0106 0.0060 'International Tables Vol C Tables 4.2.6.8 and 6.1.1.4'

loop_
_geom_angle_atom_site_label_1
_geom_angle_atom_site_label_2
_geom_angle_atom_site_label_3
_geom_angle
_geom_angle_site_symmetry_1
_geom_angle_site_symmetry_3
O1 Lu1 N1 111.0(3) . .
O1 Lu1 N2 113.1(2) . .
N1 Lu1 N2 121.8(3) . .
O1 Lu1 N3 102.3(3) . .
N1 Lu1 N3 103.6(3) . .
N2 Lu1 N3 102.2(3) . .
C4 Fe1 C9 103.1(4) . .
C4 Fe1 C5 40.6(4) . .
C9 Fe1 C5 121.8(5) . .
C4 Fe1 C8 119.0(4) . .
C9 Fe1 C8 40.7(5) . .
C5 Fe1 C8 156.4(4) . .
C4 Fe1 C3 41.0(4) . .
C9 Fe1 C3 117.7(4) . .
C5 Fe1 C3 68.3(4) . .
C8 Fe1 C3 103.6(4) . .
C4 Fe1 C16 119.8(4) . .
C9 Fe1 C16 41.3(4) . .
C5 Fe1 C16 108.1(4) . .
C8 Fe1 C16 69.2(4) . .
C3 Fe1 C16 154.7(4) . .
C4 Fe1 C7 156.9(4) . .
C9 Fe1 C7 67.7(5) . .
C5 Fe1 C7 162.1(4) . .
C8 Fe1 C7 40.4(4) . .
C3 Fe1 C7 123.0(4) . .
C16 Fe1 C7 68.0(4) . .
C4 Fe1 C2 68.0(4) . .
C9 Fe1 C2 154.6(4) . .
C5 Fe1 C2 67.7(4) . .
C8 Fe1 C2 121.2(4) . .
C3 Fe1 C2 40.2(4) . .
C16 Fe1 C2 163.7(4) . .
C7 Fe1 C2 110.8(4) . .
C4 Fe1 C6 157.8(4) . .
C9 Fe1 C6 68.3(4) . .
C5 Fe1 C6 125.4(4) . .
C8 Fe1 C6 68.6(4) . .
C3 Fe1 C6 161.2(4) . .
C16 Fe1 C6 40.4(4) . .
C7 Fe1 C6 40.3(4) . .
C2 Fe1 C6 128.1(4) . .
C4 Fe1 C1 68.4(4) . .
C9 Fe1 C1 160.3(4) . .
C5 Fe1 C1 40.5(4) . .
C8 Fe1 C1 159.0(4) . .
C3 Fe1 C1 68.2(4) . .
C16 Fe1 C1 126.3(4) . .
C7 Fe1 C1 126.7(4) . .
C2 Fe1 C1 40.4(3) . .
C6 Fe1 C1 112.6(4) . .
N1 Si1 C19 112.1(5) . .
N1 Si1 C20 107.6(5) . .
C19 Si1 C20 108.3(7) . .
N1 Si1 C21 113.3(4) . .
C19 Si1 C21 106.9(5) . .
C20 Si1 C21 108.6(5) . .
N2 Si2 C17 105.6(4) . .
N2 Si2 C10 111.9(5) . .
C17 Si2 C10 109.8(5) . .
N2 Si2 C11 115.0(4) . .
C17 Si2 C11 108.5(5) . .
C10 Si2 C11 105.9(5) . .
Lu1 O1 Lu1 163.8(5) . 2_655
C6 N1 Si1 120.3(6) . .
C6 N1 Lu1 111.2(6) . .
Si1 N1 Lu1 127.9(4) . .
C1 N2 Si2 119.7(6) . .
C1 N2 Lu1 111.7(5) . .
Si2 N2 Lu1 126.7(4) . .
C24 N3 C14 116.4(8) . .
C24 N3 Lu1 128.1(7) . .
C14 N3 Lu1 115.4(6) . .
C24 N4 C15 124.8(9) . .
C24 N4 C28 120.9(11) . .
C15 N4 C28 112.6(10) . .
N2 C1 C5 127.5(8) . .
N2 C1 C2 127.5(8) . .
C5 C1 C2 105.0(8) . .
N2 C1 Fe1 130.5(6) . .
C5 C1 Fe1 66.8(5) . .
C2 C1 Fe1 68.0(5) . .
C3 C2 C1 109.7(9) . .
C3 C2 Fe1 69.3(5) . .
C1 C2 Fe1 71.6(5) . .
C3 C2 H2A 125.1 . .
C1 C2 H2A 125.1 . .
Fe1 C2 H2A 125.1 . .
C2 C3 C4 107.6(9) . .
C2 C3 Fe1 70.5(5) . .
C4 C3 Fe1 68.8(5) . .
C2 C3 H3A 126.2 . .
C4 C3 H3A 126.2 . .
Fe1 C3 H3A 126.2 . .
C5 C4 C3 107.8(9) . .
C5 C4 Fe1 69.8(6) . .
C3 C4 Fe1 70.2(6) . .
C5 C4 H4A 126.1 . .
C3 C4 H4A 126.1 . .
Fe1 C4 H4A 126.1 . .
C4 C5 C1 109.9(8) . .
C4 C5 Fe1 69.6(6) . .
C1 C5 Fe1 72.7(5) . .
C4 C5 H5A 125.0 . .
C1 C5 H5A 125.0 . .
Fe1 C5 H5A 125.0 . .
N1 C6 C7 126.4(9) . .
N1 C6 C16 126.9(9) . .
C7 C6 C16 106.5(9) . .
N1 C6 Fe1 131.2(6) . .
C7 C6 Fe1 68.3(5) . .
C16 C6 Fe1 68.1(5) . .
C8 C7 C6 109.9(9) . .
C8 C7 Fe1 69.2(6) . .
C6 C7 Fe1 71.4(6) . .
C8 C7 H7A 125.0 . .
C6 C7 H7A 125.0 . .
Fe1 C7 H7A 125.0 . .
C9 C8 C7 106.9(10) . .
C9 C8 Fe1 69.1(6) . .
C7 C8 Fe1 70.4(6) . .
C9 C8 H8A 126.5 . .
C7 C8 H8A 126.5 . .
Fe1 C8 H8A 126.5 . .
C8 C9 C16 109.2(10) . .
C8 C9 Fe1 70.2(6) . .
C16 C9 Fe1 70.3(6) . .
C8 C9 H9A 125.4 . .
C16 C9 H9A 125.4 . .
Fe1 C9 H9A 125.4 . .
Si2 C10 H10A 109.5 . .
Si2 C10 H10B 109.5 . .
H10A C10 H10B 109.5 . .
Si2 C10 H10C 109.5 . .
H10A C10 H10C 109.5 . .
H10B C10 H10C 109.5 . .
C13 C11 C12 109.7(9) . .
C13 C11 C18 107.7(9) . .
C12 C11 C18 107.8(8) . .
C13 C11 Si2 111.1(7) . .
C12 C11 Si2 109.6(8) . .
C18 C11 Si2 110.8(7) . .
C11 C12 H12A 109.5 . .
C11 C12 H12B 109.5 . .
H12A C12 H12B 109.5 . .
C11 C12 H12C 109.5 . .
H12A C12 H12C 109.5 . .
H12B C12 H12C 109.5 . .
C11 C13 H13A 109.5 . .
C11 C13 H13B 109.5 . .
H13A C13 H13B 109.5 . .
C11 C13 H13C 109.5 . .
H13A C13 H13C 109.5 . .
H13B C13 H13C 109.5 . .
N3 C14 C27 112.4(9) . .
N3 C14 C27A 106.8(15) . .
C27 C14 C27A 58.2(14) . .
N3 C14 H14A 109.1 . .
C27 C14 H14A 109.1 . .
C27A C14 H14A 56.2 . .
N3 C14 H14B 109.1 . .
C27 C14 H14B 109.1 . .
C27A C14 H14B 144.0 . .
H14A C14 H14B 107.8 . .
N4 C15 C27A 97.3(15) . .
N4 C15 C27 108.9(10) . .
C27A C15 C27 60.4(16) . .
N4 C15 H15A 109.9 . .
C27A C15 H15A 152.8 . .
C27 C15 H15A 109.9 . .
N4 C15 H15B 109.9 . .
C27A C15 H15B 58.7 . .
C27 C15 H15B 109.9 . .
H15A C15 H15B 108.3 . .
C6 C16 C9 107.4(9) . .
C6 C16 Fe1 71.5(5) . .
C9 C16 Fe1 68.4(6) . .
C6 C16 H16A 126.3 . .
C9 C16 H16A 126.3 . .
Fe1 C16 H16A 126.3 . .
Si2 C17 H17A 109.5 . .
Si2 C17 H17B 109.5 . .
H17A C17 H17B 109.5 . .
Si2 C17 H17C 109.5 . .
H17A C17 H17C 109.5 . .
H17B C17 H17C 109.5 . .
C11 C18 H18A 109.5 . .
C11 C18 H18B 109.5 . .
H18A C18 H18B 109.5 . .
C11 C18 H18C 109.5 . .
H18A C18 H18C 109.5 . .
H18B C18 H18C 109.5 . .
Si1 C19 H19A 109.5 . .
Si1 C19 H19B 109.5 . .
H19A C19 H19B 109.5 . .
Si1 C19 H19C 109.5 . .
H19A C19 H19C 109.5 . .
H19B C19 H19C 109.5 . .
Si1 C20 H20A 109.5 . .
Si1 C20 H20B 109.5 . .
H20A C20 H20B 109.5 . .
Si1 C20 H20C 109.5 . .
H20A C20 H20C 109.5 . .
H20B C20 H20C 109.5 . .
C23 C21 C33 109.0(9) . .
C23 C21 C22 109.0(10) . .
C33 C21 C22 107.9(9) . .
C23 C21 Si1 109.6(7) . .
C33 C21 Si1 110.0(7) . .
C22 C21 Si1 111.4(7) . .
C21 C22 H22A 109.5 . .
C21 C22 H22B 109.5 . .
H22A C22 H22B 109.5 . .
C21 C22 H22C 109.5 . .
H22A C22 H22C 109.5 . .
H22B C22 H22C 109.5 . .
C21 C23 H23A 109.5 . .
C21 C23 H23B 109.5 . .
H23A C23 H23B 109.5 . .
C21 C23 H23C 109.5 . .
H23A C23 H23C 109.5 . .
H23B C23 H23C 109.5 . .
N3 C24 N4 123.6(10) . .
N3 C24 C32 118.7(9) . .
N4 C24 C32 117.8(9) . .
C15 C27 C14 105.5(13) . .
C15 C27 H27A 110.6 . .
C14 C27 H27A 110.6 . .
C15 C27 H27B 110.6 . .
C14 C27 H27B 110.6 . .
H27A C27 H27B 108.8 . .
C15 C27A C14 110(2) . .
C15 C27A H27C 109.7 . .
C14 C27A H27C 109.7 . .
C15 C27A H27D 109.7 . .
C14 C27A H27D 109.7 . .
H27C C27A H27D 108.2 . .
C29 C28 N4 111.7(14) . .
C29 C28 H28A 109.3 . .
N4 C28 H28A 109.3 . .
C29 C28 H28B 109.3 . .
N4 C28 H28B 109.3 . .
H28A C28 H28B 107.9 . .
C28 C29 C30A 106(2) . .
C28 C29 C30 119.4(19) . .
C30A C29 C30 23(3) . .
C28 C29 H29A 107.5 . .
C30A C29 H29A 96.4 . .
C30 C29 H29A 107.5 . .
C28 C29 H29B 107.5 . .
C30A C29 H29B 130.2 . .
C30 C29 H29B 107.5 . .
H29A C29 H29B 107.0 . .
C29 C30 C31A 96(3) . .
C29 C30A C31 100(4) . .
C31 C32 C31A 66.7(15) . .
C31 C32 C24 118.6(12) . .
C31A C32 C24 121.2(17) . .
C31 C32 H32A 107.7 . .
C31A C32 H32A 41.7 . .
C24 C32 H32A 107.7 . .
C31 C32 H32B 107.7 . .
C31A C32 H32B 127.1 . .
C24 C32 H32B 107.7 . .
H32A C32 H32B 107.1 . .
C21 C33 H33A 109.5 . .
C21 C33 H33B 109.5 . .
H33A C33 H33B 109.5 . .
C21 C33 H33C 109.5 . .
H33A C33 H33C 109.5 . .
H33B C33 H33C 109.5 . .
C32 C31 C30A 107(3) . .
C32 C31 H31A 110.3 . .
C30A C31 H31A 110.3 . .
C32 C31 H31B 110.3 . .
C30A C31 H31B 110.3 . .
H31A C31 H31B 108.6 . .
C32 C31A C30 101(2) . .
C32 C31A H31C 111.6 . .
C30 C31A H31C 111.6 . .
C32 C31A H31D 111.6 . .
C30 C31A H31D 111.6 . .
H31C C31A H31D 109.4 . .
C3S C2S H2SA 109.5 . .
C3S C2S H2SB 109.5 . .
H2SA C2S H2SB 109.5 . .
C3S C2S H2SC 109.5 . .
H2SA C2S H2SC 109.5 . .
H2SB C2S H2SC 109.5 . .
C2S C3S C1SA 174(8) . .
C2S C3S C1S 100(7) . .
C1SA C3S C1S 86(7) . .
C2S C3S C3S 144(4) . 2_655
C1SA C3S C3S 42(6) . 2_655
C1S C3S C3S 44(4) . 2_655
C3S C1S C3S 92(7) . 2_655
C3S C1S H1SA 113.4 . .
C3S C1S H1SA 113.4 2_655 .
C3S C1S H1SB 113.4 . .
C3S C1S H1SB 113.4 2_655 .
H1SA C1S H1SB 110.7 . .
C3S C1SA C3S 96(10) 2_655 .
C3S C1SA H1SC 112.5 2_655 .
C3S C1SA H1SC 112.5 . .
C3S C1SA H1SD 112.5 2_655 .
C3S C1SA H1SD 112.5 . .
H1SC C1SA H1SD 110.0 . .

loop_
_geom_bond_atom_site_label_1
_geom_bond_atom_site_label_2
_geom_bond_distance
_geom_bond_site_symmetry_2
Lu1 O1 2.0362(13) .
Lu1 N1 2.204(7) .
Lu1 N2 2.206(8) .
Lu1 N3 2.328(7) .
Fe1 C4 2.026(10) .
Fe1 C9 2.028(11) .
Fe1 C5 2.029(9) .
Fe1 C8 2.043(11) .
Fe1 C3 2.043(9) .
Fe1 C16 2.055(9) .
Fe1 C7 2.059(10) .
Fe1 C2 2.060(9) .
Fe1 C6 2.101(9) .
Fe1 C1 2.108(10) .
Si1 N1 1.713(8) .
Si1 C19 1.863(12) .
Si1 C20 1.876(12) .
Si1 C21 1.909(11) .
Si2 N2 1.704(8) .
Si2 C17 1.874(11) .
Si2 C10 1.892(10) .
Si2 C11 1.908(11) .
O1 Lu1 2.0362(13) 2_655
N1 C6 1.411(12) .
N2 C1 1.412(12) .
N3 C24 1.283(12) .
N3 C14 1.461(12) .
N4 C24 1.356(13) .
N4 C15 1.425(13) .
N4 C28 1.512(18) .
C1 C5 1.434(13) .
C1 C2 1.439(12) .
C2 C3 1.409(14) .
C2 H2A 1.0000 .
C3 C4 1.425(13) .
C3 H3A 1.0000 .
C4 C5 1.406(13) .
C4 H4A 1.0000 .
C5 H5A 1.0000 .
C6 C7 1.435(13) .
C6 C16 1.436(14) .
C7 C8 1.417(15) .
C7 H7A 1.0000 .
C8 C9 1.416(16) .
C8 H8A 1.0000 .
C9 C16 1.441(15) .
C9 H9A 1.0000 .
C10 H10A 0.9800 .
C10 H10B 0.9800 .
C10 H10C 0.9800 .
C11 C13 1.526(15) .
C11 C12 1.546(14) .
C11 C18 1.547(13) .
C12 H12A 0.9800 .
C12 H12B 0.9800 .
C12 H12C 0.9800 .
C13 H13A 0.9800 .
C13 H13B 0.9800 .
C13 H13C 0.9800 .
C14 C27 1.545(16) .
C14 C27A 1.55(3) .
C14 H14A 0.9900 .
C14 H14B 0.9900 .
C15 C27A 1.45(3) .
C15 C27 1.54(2) .
C15 H15A 0.9900 .
C15 H15B 0.9900 .
C16 H16A 1.0000 .
C17 H17A 0.9800 .
C17 H17B 0.9800 .
C17 H17C 0.9800 .
C18 H18A 0.9800 .
C18 H18B 0.9800 .
C18 H18C 0.9800 .
C19 H19A 0.9800 .
C19 H19B 0.9800 .
C19 H19C 0.9800 .
C20 H20A 0.9800 .
C20 H20B 0.9800 .
C20 H20C 0.9800 .
C21 C23 1.526(15) .
C21 C33 1.538(13) .
C21 C22 1.542(16) .
C22 H22A 0.9800 .
C22 H22B 0.9800 .
C22 H22C 0.9800 .
C23 H23A 0.9800 .
C23 H23B 0.9800 .
C23 H23C 0.9800 .
C24 C32 1.509(15) .
C27 H27A 0.9900 .
C27 H27B 0.9900 .
C27A H27C 0.9900 .
C27A H27D 0.9900 .
C28 C29 1.435(18) .
C28 H28A 0.9900 .
C28 H28B 0.9900 .
C29 C30A 1.55(3) .
C29 C30 1.63(4) .
C29 H29A 0.9900 .
C29 H29B 0.9900 .
C30 C31A 1.83(5) .
C30A C31 1.80(8) .
C32 C31 1.37(2) .
C32 C31A 1.44(3) .
C32 H32A 0.9900 .
C32 H32B 0.9900 .
C33 H33A 0.9800 .
C33 H33B 0.9800 .
C33 H33C 0.9800 .
C31 H31A 0.9900 .
C31 H31B 0.9900 .
C31A H31C 0.9900 .
C31A H31D 0.9900 .
C2S C3S 1.34(7) .
C2S H2SA 0.9800 .
C2S H2SB 0.9800 .
C2S H2SC 0.9800 .
C3S C1SA 1.36(10) .
C3S C1S 1.41(9) .
C3S C3S 2.02(10) 2_655
C1S C3S 1.41(9) 2_655
C1S H1SA 0.9900 .
C1S H1SB 0.9900 .
C1SA C3S 1.36(10) 2_655
C1SA H1SC 0.9900 .
C1SA H1SD 0.9900 .
